data_7011647
loop_
_publ_author_name
'Jones, Neale G.'
'Green, Malcolm L. H.'
'Vei, Ino C.'
'Rees, Leigh H.'
'Pascu, Sofia I.'
'Watkin, David'
'Cowley, Andrew'
'Morise, Xavier'
'Braunstein, Pierre'

_publ_section_title
;
 Synthesis of \h6-arene complexes of molybdenum containing
 \b-ketophosphine and related P,O mixed donor ligands
;
_journal_issue 12
_journal_name_full 'Journal of the Chemical Society, Dalton Transactions'
_journal_page_first 2491
_journal_paper_doi 10.1039/b202441c
_journal_year 2002
_chemical_compound_source
;
?
;
_chemical_formula_moiety ' C36.50 H37 Cl1 F6 Mo1 N1 O1 P2 '
_chemical_formula_sum 'C36.5 H37 Cl F6 Mo N O P2'
_chemical_formula_weight 813.03
_chemical_melting_point ?
_chemical_name_systematic
;                                                                               
?                                                                               
;
_space_group_IT_number 14
_symmetry_cell_setting monoclinic
_symmetry_space_group_name_Hall '-P 2yn'
_symmetry_space_group_name_H-M 'P 1 21/n 1'
_atom_sites_solution_hydrogens geom
_atom_sites_solution_primary direct
_cell_angle_alpha 90
_cell_angle_beta 102.7274(8)
_cell_angle_gamma 90
_cell_formula_units_Z 4
_cell_length_a 11.0924(2)
_cell_length_b 21.8354(4)
_cell_length_c 14.7699(3)
_cell_measurement_reflns_used 7494
_cell_measurement_temperature 150
_cell_measurement_theta_max 27
_cell_measurement_theta_min 3
_cell_volume 3489.47(11)
_computing_cell_refinement
; 
Denzo/Scalepack (Otwinowski & Minor, 1996) 
;
_computing_data_collection
; 
COLLECT (Nonius BV, 1997) 
;
_computing_data_reduction
; 
Denzo/Scalepack (Otwinowski & Minor, 1996) 
;
_computing_structure_solution
; 
SIR92 (Altomare et al, 1994) 
;
_diffrn_ambient_temperature 150
_diffrn_measured_fraction_theta_max 0.993
_diffrn_measurement_device_type
; 
Enraf Nonius Kappa CCD 
;
_diffrn_measurement_method \w
_diffrn_radiation_monochromator graphite
_diffrn_radiation_type 'Mo K\a'
_diffrn_radiation_wavelength 0.71073
_diffrn_reflns_av_R_equivalents 0.02
_diffrn_reflns_limit_h_max 14
_diffrn_reflns_limit_h_min -14
_diffrn_reflns_limit_k_max 25
_diffrn_reflns_limit_k_min -28
_diffrn_reflns_limit_l_max 19
_diffrn_reflns_limit_l_min -19
_diffrn_reflns_number 14831
_diffrn_reflns_theta_max 27.49
_diffrn_reflns_theta_min 3.19
_diffrn_standards_decay_% 0.00
_diffrn_standards_interval_count 0
_diffrn_standards_interval_time 0
_diffrn_standards_number 0
_exptl_absorpt_coefficient_mu 0.608
_exptl_absorpt_correction_T_max 0.98
_exptl_absorpt_correction_T_min 0.93
_exptl_absorpt_correction_type multi-scan
_exptl_absorpt_process_details
; 
Denzo/Scalepack (Otwinowski & Minor, 1996) 
;
_exptl_crystal_colour ' orange '
_exptl_crystal_density_diffrn 1.547
_exptl_crystal_density_meas ?
_exptl_crystal_description ' plate '
_exptl_crystal_F_000 1650.286
_exptl_crystal_size_max 0.40
_exptl_crystal_size_mid 0.12
_exptl_crystal_size_min 0.04
_refine_diff_density_max 1.10
_refine_diff_density_min -0.76
_refine_ls_extinction_method None
_refine_ls_goodness_of_fit_ref 1.1201
_refine_ls_hydrogen_treatment noref
_refine_ls_matrix_type full
_refine_ls_number_parameters 451
_refine_ls_number_reflns 5979
_refine_ls_R_factor_gt 0.0432
_refine_ls_shift/su_max 0.000934
_refine_ls_structure_factor_coef F
_refine_ls_weighting_details
;
Chebychev polynomial with 3 parameters, Carruthers & Watkin , 1979, 
0.966    0.447    0.689    
;
_refine_ls_weighting_scheme calc
_refine_ls_wR_factor_ref 0.0516
_reflns_limit_h_max 14
_reflns_limit_h_min -14
_reflns_limit_k_max 28
_reflns_limit_k_min 0
_reflns_limit_l_max 19
_reflns_limit_l_min 0
_reflns_number_gt 5979
_reflns_number_total 7947
_reflns_threshold_expression >2.00\s(I)
_cod_data_source_file b202441c.txt
_cod_data_source_block 6
_cod_depositor_comments
;
The following automatic conversions were performed:
'_symmetry_cell_setting' value 'Monoclinic ' changed to 'monoclinic'
according to '/home/adriana/struct/CIF-dictionaries/cif_core.dic'
dictionary named 'cif_core.dic' version 2.4.1 from 2010-06-29.

Automatic conversion script
Id: cif_fix_enum 1555 2011-01-17 13:19:09Z saulius 

The following automatic conversions were performed:

'_chemical_melting_point' value 'not measured' was changed to '?' -
the value is undefined or not given.

Automatic conversion script
Id: cif_fix_values 1569 2011-02-09 13:29:24Z adriana 
;
_cod_original_cell_volume 3489.5
_cod_original_sg_symbol_H-M 'P 1 21/n 1 '
_cod_original_formula_sum ' C36.50 H37 Cl1 F6 Mo1 N1 O1 P2 '
_cod_database_code 7011647

loop_
_symmetry_equiv_pos_as_xyz
x,y,z
-x,-y,-z
-x+1/2,y+1/2,-z+1/2
x+1/2,-y+1/2,z+1/2

loop_
_atom_site_label
_atom_site_fract_x
_atom_site_fract_y
_atom_site_fract_z
_atom_site_U_iso_or_equiv
_atom_site_occupancy
_atom_site_adp_type
Mo1 0.87390(2) 0.150651(11) 0.897696(17) 0.0209 1.0000 Uani
N1 0.6165(2) 0.29089(12) 0.94900(19) 0.0271 1.0000 Uani
O1 0.78036(19) 0.23124(9) 0.94302(15) 0.0247 1.0000 Uani
P1 0.65927(6) 0.14485(3) 0.80784(5) 0.0198 1.0000 Uani
P2 0.80116(9) 0.37958(4) 0.72477(6) 0.0337 1.0000 Uani
F1 0.6877(3) 0.33754(17) 0.6813(3) 0.0874 1.0000 Uani
F2 0.8195(3) 0.33827(12) 0.81567(18) 0.0595 1.0000 Uani
F3 0.8884(4) 0.33608(16) 0.6841(3) 0.0874 1.0000 Uani
F4 0.9162(4) 0.42061(17) 0.7695(3) 0.0995 1.0000 Uani
F5 0.7151(4) 0.42323(16) 0.7659(3) 0.0999 1.0000 Uani
F6 0.7806(3) 0.42003(11) 0.63339(16) 0.0513 1.0000 Uani
C1 0.6742(3) 0.24974(13) 0.9055(2) 0.0234 1.0000 Uani
C2 0.6099(3) 0.22528(13) 0.8124(2) 0.0234 1.0000 Uani
C3 0.6726(3) 0.31089(15) 1.0424(2) 0.0291 1.0000 Uani
C4 0.6874(3) 0.27074(19) 1.1153(3) 0.0397 1.0000 Uani
C5 0.7309(4) 0.2927(2) 1.2063(3) 0.0503 1.0000 Uani
C6 0.7583(4) 0.3538(2) 1.2204(3) 0.0517 1.0000 Uani
C7 0.7453(4) 0.3933(2) 1.1463(3) 0.0539 1.0000 Uani
C8 0.7026(3) 0.37211(18) 1.0568(3) 0.0417 1.0000 Uani
C9 0.4942(3) 0.31528(14) 0.9094(2) 0.0280 1.0000 Uani
C10 0.4018(3) 0.30607(18) 0.9584(3) 0.0398 1.0000 Uani
C11 0.2851(4) 0.3296(2) 0.9243(3) 0.0508 1.0000 Uani
C12 0.2608(4) 0.3628(2) 0.8417(3) 0.0513 1.0000 Uani
C13 0.3535(4) 0.37200(19) 0.7940(3) 0.0472 1.0000 Uani
C14 0.4721(3) 0.34845(16) 0.8282(3) 0.0375 1.0000 Uani
C15 0.6169(3) 0.12693(14) 0.6848(2) 0.0258 1.0000 Uani
C16 0.6580(3) 0.07145(15) 0.6544(2) 0.0316 1.0000 Uani
C17 0.6191(4) 0.05379(19) 0.5627(3) 0.0435 1.0000 Uani
C18 0.5383(4) 0.0907(2) 0.5000(3) 0.0437 1.0000 Uani
C19 0.4981(3) 0.14554(19) 0.5291(2) 0.0394 1.0000 Uani
C20 0.5366(3) 0.16373(16) 0.6205(2) 0.0315 1.0000 Uani
C21 0.5433(3) 0.10303(14) 0.8544(2) 0.0231 1.0000 Uani
C22 0.5060(3) 0.04450(14) 0.8242(2) 0.0297 1.0000 Uani
C23 0.4216(3) 0.01281(15) 0.8643(3) 0.0358 1.0000 Uani
C24 0.3743(3) 0.03933(18) 0.9337(3) 0.0382 1.0000 Uani
C25 0.4110(3) 0.09756(17) 0.9648(2) 0.0342 1.0000 Uani
C26 0.4958(3) 0.12935(16) 0.9257(2) 0.0293 1.0000 Uani
C27 0.8352(3) 0.05618(15) 0.9447(2) 0.0307 1.0000 Uani
C28 0.8091(3) 0.10149(15) 1.0081(2) 0.0296 1.0000 Uani
C29 0.9105(3) 0.13712(17) 1.0532(2) 0.0338 1.0000 Uani
C30 0.9410(3) 0.13161(16) 0.7641(2) 0.0307 1.0000 Uani
C31 0.9301(3) 0.19685(15) 0.7751(2) 0.0321 1.0000 Uani
C32 1.0051(3) 0.22466(15) 0.8527(3) 0.0342 1.0000 Uani
C33 1.0717(3) 0.18965(18) 0.9262(3) 0.0382 1.0000 Uani
C34 1.0741(3) 0.12394(17) 0.9168(3) 0.0341 1.0000 Uani
C35 1.0206(3) 0.09642(16) 0.8317(3) 0.0349 1.0000 Uani
C36 1.0390(4) 0.0293(2) 0.8155(4) 0.0528 1.0000 Uani
C100 0.5403(9) 0.5162(5) 0.0235(6) 0.0766 0.5000 Uani
Cl1 0.4157(4) 0.47296(18) 0.0412(3) 0.0821 0.5000 Uani
Cl2 0.5641(4) 0.50282(18) -0.0876(3) 0.0865 0.5000 Uani
H21 0.6346 0.2496 0.7621 0.0287 1.0000 Uiso
H22 0.5185 0.2276 0.8056 0.0287 1.0000 Uiso
H41 0.6678 0.2261 1.1034 0.0480 1.0000 Uiso
H51 0.7411 0.2634 1.2606 0.0587 1.0000 Uiso
H61 0.7888 0.3699 1.2852 0.0609 1.0000 Uiso
H71 0.7666 0.4379 1.1564 0.0611 1.0000 Uiso
H81 0.6945 0.4008 1.0026 0.0484 1.0000 Uiso
H101 0.4201 0.2823 1.0179 0.0483 1.0000 Uiso
H111 0.2175 0.3229 0.9582 0.0611 1.0000 Uiso
H121 0.1764 0.3801 0.8175 0.0606 1.0000 Uiso
H131 0.3361 0.3961 0.7345 0.0538 1.0000 Uiso
H141 0.5405 0.3561 0.7950 0.0445 1.0000 Uiso
H161 0.7162 0.0445 0.6993 0.0389 1.0000 Uiso
H171 0.6498 0.0141 0.5408 0.0528 1.0000 Uiso
H181 0.5096 0.0778 0.4336 0.0531 1.0000 Uiso
H191 0.4396 0.1720 0.4836 0.0475 1.0000 Uiso
H201 0.5067 0.2037 0.6412 0.0386 1.0000 Uiso
H221 0.5397 0.0248 0.7732 0.0348 1.0000 Uiso
H231 0.3952 -0.0296 0.8428 0.0423 1.0000 Uiso
H241 0.3123 0.0166 0.9613 0.0450 1.0000 Uiso
H251 0.3767 0.1167 1.0149 0.0414 1.0000 Uiso
H261 0.5228 0.1715 0.9484 0.0364 1.0000 Uiso
H271 0.9208 0.0514 0.9347 0.0368 1.0000 Uiso
H272 0.7672 0.0290 0.9106 0.0368 1.0000 Uiso
H281 0.7244 0.1075 1.0200 0.0352 1.0000 Uiso
H291 0.8995 0.1698 1.0981 0.0409 1.0000 Uiso
H292 0.9941 0.1301 1.0396 0.0409 1.0000 Uiso
H301 0.8911 0.1110 0.7072 0.0373 1.0000 Uiso
H311 0.8697 0.2219 0.7281 0.0402 1.0000 Uiso
H321 1.0127 0.2704 0.8561 0.0425 1.0000 Uiso
H331 1.1164 0.2102 0.9852 0.0443 1.0000 Uiso
H341 1.1140 0.0978 0.9709 0.0411 1.0000 Uiso
H361 1.0979 0.0111 0.8699 0.0690 1.0000 Uiso
H362 1.0734 0.0239 0.7584 0.0690 1.0000 Uiso
H363 0.9578 0.0072 0.8060 0.0690 1.0000 Uiso
H1001 0.5259 0.5611 0.0318 0.1422 1.0000 Uiso
H1002 0.6187 0.5044 0.0713 0.1422 1.0000 Uiso

loop_
_atom_site_aniso_label
_atom_site_aniso_U_11
_atom_site_aniso_U_22
_atom_site_aniso_U_33
_atom_site_aniso_U_23
_atom_site_aniso_U_13
_atom_site_aniso_U_12
Mo1 0.01645(13) 0.02100(13) 0.02517(14) 0.0005(1) 0.00409(8) -0.00003(9)
N1 0.0210(12) 0.0278(12) 0.0315(13) -0.005(1) 0.004(1) 0.004(1)
O1 0.021(1) 0.025(1) 0.028(1) -0.0040(8) 0.0050(8) -0.0002(8)
P1 0.0186(3) 0.0203(3) 0.0208(3) -0.0009(3) 0.0045(2) -0.0009(2)
P2 0.0368(5) 0.0312(4) 0.0332(4) 0.0106(3) 0.0077(3) 0.0012(3)
F1 0.078(2) 0.091(2) 0.076(2) 0.0326(18) -0.0207(17) -0.0395(18)
F2 0.0738(18) 0.0535(14) 0.0451(13) 0.0257(11) -0.0000(12) -0.0089(12)
F3 0.099(2) 0.0735(19) 0.107(3) 0.0395(19) 0.061(2) 0.0447(18)
F4 0.114(3) 0.093(2) 0.073(2) 0.0301(19) -0.0207(19) -0.060(2)
F5 0.146(3) 0.070(2) 0.113(3) 0.0333(19) 0.091(3) 0.047(2)
F6 0.0708(16) 0.0450(12) 0.0404(12) 0.018(1) 0.0171(11) 0.0103(11)
C1 0.0235(14) 0.0219(13) 0.0246(13) 0.0007(11) 0.0048(11) -0.0019(11)
C2 0.0233(13) 0.0223(13) 0.0241(13) -0.0015(11) 0.0038(11) -0.0005(11)
C3 0.0191(13) 0.0373(16) 0.0308(16) -0.0111(13) 0.0054(11) -0.0000(12)
C4 0.0362(19) 0.048(2) 0.0348(17) -0.0068(15) 0.0088(14) 0.0018(15)
C5 0.039(2) 0.079(3) 0.0323(19) -0.0053(19) 0.0075(15) 0.005(2)
C6 0.0307(18) 0.079(3) 0.042(2) -0.031(2) 0.0009(15) 0.0060(19)
C7 0.038(2) 0.054(2) 0.062(3) -0.030(2) -0.0060(18) 0.0046(17)
C8 0.0301(17) 0.0376(18) 0.053(2) -0.0159(17) -0.0015(15) 0.0037(14)
C9 0.0243(14) 0.0260(14) 0.0318(16) -0.0086(12) 0.0022(12) 0.0047(12)
C10 0.0310(17) 0.0439(19) 0.046(2) -0.0066(16) 0.0124(15) 0.0067(15)
C11 0.035(2) 0.060(2) 0.060(3) -0.011(2) 0.0145(18) 0.0078(18)
C12 0.0342(19) 0.053(2) 0.061(3) -0.013(2) -0.0017(18) 0.0176(17)
C13 0.045(2) 0.043(2) 0.048(2) -0.0004(17) -0.0012(17) 0.0187(17)
C14 0.0344(17) 0.0322(16) 0.0445(19) -0.0033(15) 0.0056(14) 0.0071(14)
C15 0.0240(14) 0.0302(14) 0.0244(14) -0.0056(12) 0.0082(11) -0.0077(12)
C16 0.0320(16) 0.0281(15) 0.0355(17) -0.0065(13) 0.0090(13) -0.0046(12)
C17 0.044(2) 0.044(2) 0.046(2) -0.0183(17) 0.0184(16) -0.0135(16)
C18 0.042(2) 0.060(2) 0.0291(17) -0.0087(16) 0.0085(15) -0.0225(18)
C19 0.0330(17) 0.057(2) 0.0269(16) 0.0043(15) 0.0044(13) -0.0124(16)
C20 0.0277(15) 0.0407(17) 0.0268(15) 0.0033(13) 0.0074(12) -0.0014(13)
C21 0.0171(12) 0.0273(14) 0.0235(13) 0.0043(11) 0.001(1) 0.0010(11)
C22 0.0282(15) 0.0260(14) 0.0341(16) 0.0039(12) 0.0050(12) -0.0012(12)
C23 0.0289(16) 0.0280(16) 0.049(2) 0.0125(14) 0.0049(14) -0.0045(12)
C24 0.0254(15) 0.047(2) 0.0416(18) 0.0188(16) 0.0069(13) 0.0002(14)
C25 0.0275(15) 0.0447(19) 0.0324(16) 0.0097(14) 0.0114(13) 0.0028(14)
C26 0.0244(14) 0.0370(16) 0.0268(14) 0.0023(13) 0.0061(11) -0.0016(12)
C27 0.0274(15) 0.0273(15) 0.0372(17) 0.0113(13) 0.0063(12) 0.0005(12)
C28 0.0270(15) 0.0341(16) 0.0277(15) 0.0119(13) 0.0060(12) 0.0030(12)
C29 0.0275(16) 0.0440(19) 0.0283(15) 0.0061(13) 0.0023(12) 0.0026(13)
C30 0.0270(15) 0.0339(15) 0.0336(16) -0.0020(13) 0.0116(13) 0.0018(12)
C31 0.0299(15) 0.0320(16) 0.0377(17) 0.0063(13) 0.0144(13) 0.0007(13)
C32 0.0302(16) 0.0269(15) 0.050(2) -0.0019(14) 0.0195(15) -0.0079(12)
C33 0.0268(16) 0.0442(19) 0.044(2) -0.0048(16) 0.0090(14) -0.0143(14)
C34 0.0208(15) 0.0411(18) 0.0400(18) 0.0083(15) 0.0062(13) 0.0056(13)
C35 0.0300(16) 0.0316(16) 0.047(2) 0.0027(14) 0.0174(14) 0.0027(13)
C36 0.052(2) 0.041(2) 0.072(3) 0.004(2) 0.028(2) 0.0115(18)
C100 0.074(5) 0.053(5) 0.101(6) 0.008(5) 0.014(5) -0.002(4)
Cl1 0.080(2) 0.070(2) 0.103(3) 0.0208(18) 0.036(2) 0.0029(17)
Cl2 0.100(3) 0.067(2) 0.095(3) 0.0254(18) 0.027(2) -0.0071(19)

loop_
_atom_type_symbol
_atom_type_scat_dispersion_real
_atom_type_scat_dispersion_imag
_atom_type_scat_Cromer_Mann_a1
_atom_type_scat_Cromer_Mann_b1
_atom_type_scat_Cromer_Mann_a2
_atom_type_scat_Cromer_Mann_b2
_atom_type_scat_Cromer_Mann_a3
_atom_type_scat_Cromer_Mann_b3
_atom_type_scat_Cromer_Mann_a4
_atom_type_scat_Cromer_Mann_b4
_atom_type_scat_Cromer_Mann_c
_atom_type_scat_source
'Mo  ' -1.8250 0.6880 3.7025 0.2772 17.2356 1.0958 12.8876 11.0040 3.7429 61.6584 4.3875 International_Tables_Vol_IV_Table_2.2B
'N   ' 0.0040 0.0030 12.2126 0.0057 3.1322 9.8933 2.0125 28.9975 1.1663 0.5826 -11.5290 International_Tables_Vol_IV_Table_2.2B
'P   ' 0.0900 0.0950 6.4345 1.9067 4.1791 27.1570 1.7800 0.5260 1.4908 68.1645 1.1149 International_Tables_Vol_IV_Table_2.2B
'O   ' 0.0080 0.0060 3.0485 13.2771 2.2868 5.7011 1.5463 0.3239 0.8670 32.9089 0.2508 International_Tables_Vol_IV_Table_2.2B
'Cl  ' 0.1320 0.1590 11.4604 0.0104 7.1964 1.1662 6.2556 18.5194 1.6455 47.7784 -9.5574 International_Tables_Vol_IV_Table_2.2B
'F   ' 0.0140 0.0100 3.5392 10.2825 2.6412 4.2944 1.5170 0.2615 1.0243 26.1476 0.2776 International_Tables_Vol_IV_Table_2.2B
'C   ' 0.0020 0.0020 2.3100 20.8439 1.0200 10.2075 1.5886 0.5687 0.8650 51.6512 0.2156 International_Tables_Vol_IV_Table_2.2B
'H   ' 0.0000 0.0000 0.4930 10.5109 0.3229 26.1257 0.1402 3.1424 0.0408 57.7997 0.0030 International_Tables_Vol_IV_Table_2.2B

loop_
_geom_angle_atom_site_label_1
_geom_angle_site_symmetry_1
_geom_angle_atom_site_label_2
_geom_angle_site_symmetry_2
_geom_angle_atom_site_label_3
_geom_angle_site_symmetry_3
_geom_angle
_geom_angle_publ_flag
O1 . Mo1 . P1 . 75.07(6) yes
O1 . Mo1 . C27 . 120.0(1) yes
P1 . Mo1 . C27 . 83.75(8) yes
O1 . Mo1 . C28 . 85.0(1) yes
P1 . Mo1 . C28 . 86.53(8) yes
C27 . Mo1 . C28 . 37.63(13) yes
O1 . Mo1 . C29 . 77.79(11) yes
P1 . Mo1 . C29 . 118.48(9) yes
C27 . Mo1 . C29 . 64.57(13) yes
C28 . Mo1 . C29 . 36.76(12) yes
O1 . Mo1 . C30 . 131.7(1) yes
P1 . Mo1 . C30 . 89.18(9) yes
C27 . Mo1 . C30 . 102.67(13) yes
C28 . Mo1 . C30 . 140.30(13) yes
C29 . Mo1 . C30 . 146.06(12) yes
O1 . Mo1 . C31 . 96.7(1) yes
P1 . Mo1 . C31 . 89.76(9) yes
C27 . Mo1 . C31 . 139.18(13) yes
C28 . Mo1 . C31 . 175.40(13) yes
C29 . Mo1 . C31 . 147.80(13) yes
O1 . Mo1 . C32 . 84.3(1) yes
P1 . Mo1 . C32 . 117.75(9) yes
C27 . Mo1 . C32 . 152.24(12) yes
C28 . Mo1 . C32 . 149.63(13) yes
C29 . Mo1 . C32 . 112.99(13) yes
O1 . Mo1 . C33 . 98.14(11) yes
P1 . Mo1 . C33 . 152.5(1) yes
C27 . Mo1 . C33 . 121.46(13) yes
C28 . Mo1 . C33 . 119.88(13) yes
C29 . Mo1 . C33 . 84.96(13) yes
O1 . Mo1 . C34 . 132.91(11) yes
P1 . Mo1 . C34 . 149.8(1) yes
C27 . Mo1 . C34 . 88.52(12) yes
C28 . Mo1 . C34 . 104.77(12) yes
C29 . Mo1 . C34 . 83.56(13) yes
O1 . Mo1 . C35 . 157.3(1) yes
P1 . Mo1 . C35 . 114.82(9) yes
C27 . Mo1 . C35 . 82.23(12) yes
C28 . Mo1 . C35 . 115.08(12) yes
C29 . Mo1 . C35 . 111.34(13) yes
C30 . Mo1 . C31 . 36.78(12) yes
C30 . Mo1 . C32 . 63.01(12) yes
C31 . Mo1 . C32 . 34.98(13) yes
C30 . Mo1 . C33 . 75.39(13) yes
C31 . Mo1 . C33 . 64.21(13) yes
C32 . Mo1 . C33 . 34.82(13) yes
C30 . Mo1 . C34 . 64.09(12) yes
C31 . Mo1 . C34 . 77.24(12) yes
C32 . Mo1 . C34 . 64.00(13) yes
C33 . Mo1 . C34 . 36.88(14) yes
C30 . Mo1 . C35 . 34.88(12) yes
C31 . Mo1 . C35 . 64.18(12) yes
C32 . Mo1 . C35 . 72.98(12) yes
C33 . Mo1 . C35 . 63.29(13) yes
C34 . Mo1 . C35 . 35.00(13) yes
C1 . N1 . C3 . 120.4(2) yes
C1 . N1 . C9 . 123.5(3) yes
C3 . N1 . C9 . 116.0(2) yes
Mo1 . O1 . C1 . 125.34(19) yes
Mo1 . P1 . C2 . 101.03(9) yes
Mo1 . P1 . C15 . 123.8(1) yes
C2 . P1 . C15 . 103.18(14) yes
Mo1 . P1 . C21 . 119.97(9) yes
C2 . P1 . C21 . 102.83(13) yes
C15 . P1 . C21 . 102.71(13) yes
F1 . P2 . F2 . 87.45(16) yes
F1 . P2 . F3 . 89.8(3) yes
F2 . P2 . F3 . 90.28(17) yes
F1 . P2 . F4 . 178.9(2) yes
F2 . P2 . F4 . 91.57(16) yes
F3 . P2 . F4 . 89.6(3) yes
F1 . P2 . F5 . 90.7(3) yes
F2 . P2 . F5 . 89.59(18) yes
F3 . P2 . F5 . 179.5(3) yes
F4 . P2 . F5 . 89.9(3) yes
F1 . P2 . F6 . 91.47(16) yes
F2 . P2 . F6 . 178.92(16) yes
F3 . P2 . F6 . 89.80(16) yes
F4 . P2 . F6 . 89.51(16) yes
F5 . P2 . F6 . 90.33(16) yes
N1 . C1 . O1 . 120.2(3) yes
N1 . C1 . C2 . 119.6(3) yes
O1 . C1 . C2 . 120.1(3) yes
P1 . C2 . C1 . 106.7(2) yes
P1 . C2 . H21 . 110.2 no
C1 . C2 . H21 . 109.8 no
P1 . C2 . H22 . 110.4 no
C1 . C2 . H22 . 110.0 no
H21 . C2 . H22 . 109.7 no
N1 . C3 . C4 . 120.5(3) yes
N1 . C3 . C8 . 118.4(3) yes
C4 . C3 . C8 . 121.0(3) yes
C3 . C4 . C5 . 119.3(4) yes
C3 . C4 . H41 . 119.9 no
C5 . C4 . H41 . 120.8 no
C4 . C5 . C6 . 119.5(4) yes
C4 . C5 . H51 . 119.8 no
C6 . C5 . H51 . 120.7 no
C5 . C6 . C7 . 120.5(4) yes
C5 . C6 . H61 . 120.0 no
C7 . C6 . H61 . 119.5 no
C6 . C7 . C8 . 120.3(4) yes
C6 . C7 . H71 . 120.6 no
C8 . C7 . H71 . 119.1 no
C3 . C8 . C7 . 119.3(4) yes
C3 . C8 . H81 . 120.3 no
C7 . C8 . H81 . 120.3 no
N1 . C9 . C10 . 117.8(3) yes
N1 . C9 . C14 . 120.9(3) yes
C10 . C9 . C14 . 121.2(3) yes
C9 . C10 . C11 . 119.7(4) yes
C9 . C10 . H101 . 120.0 no
C11 . C10 . H101 . 120.2 no
C10 . C11 . C12 . 119.8(4) yes
C10 . C11 . H111 . 120.7 no
C12 . C11 . H111 . 119.5 no
C11 . C12 . C13 . 120.0(4) yes
C11 . C12 . H121 . 119.6 no
C13 . C12 . H121 . 120.4 no
C12 . C13 . C14 . 120.6(4) yes
C12 . C13 . H131 . 120.0 no
C14 . C13 . H131 . 119.4 no
C9 . C14 . C13 . 118.7(4) yes
C9 . C14 . H141 . 120.4 no
C13 . C14 . H141 . 120.9 no
P1 . C15 . C16 . 118.4(2) yes
P1 . C15 . C20 . 122.6(2) yes
C16 . C15 . C20 . 118.8(3) yes
C15 . C16 . C17 . 120.0(3) yes
C15 . C16 . H161 . 120.1 no
C17 . C16 . H161 . 119.9 no
C16 . C17 . C18 . 120.4(4) yes
C16 . C17 . H171 . 119.9 no
C18 . C17 . H171 . 119.7 no
C17 . C18 . C19 . 120.0(3) yes
C17 . C18 . H181 . 120.4 no
C19 . C18 . H181 . 119.6 no
C18 . C19 . C20 . 120.2(4) yes
C18 . C19 . H191 . 119.7 no
C20 . C19 . H191 . 120.1 no
C15 . C20 . C19 . 120.7(3) yes
C15 . C20 . H201 . 119.7 no
C19 . C20 . H201 . 119.7 no
P1 . C21 . C22 . 121.6(2) yes
P1 . C21 . C26 . 119.3(2) yes
C22 . C21 . C26 . 119.0(3) yes
C21 . C22 . C23 . 120.0(3) yes
C21 . C22 . H221 . 120.0 no
C23 . C22 . H221 . 119.9 no
C22 . C23 . C24 . 120.5(3) yes
C22 . C23 . H231 . 120.1 no
C24 . C23 . H231 . 119.4 no
C23 . C24 . C25 . 120.1(3) yes
C23 . C24 . H241 . 120.1 no
C25 . C24 . H241 . 119.8 no
C24 . C25 . C26 . 119.8(3) yes
C24 . C25 . H251 . 120.0 no
C26 . C25 . H251 . 120.2 no
C21 . C26 . C25 . 120.5(3) yes
C21 . C26 . H261 . 119.6 no
C25 . C26 . H261 . 119.9 no
Mo1 . C27 . C28 . 69.43(17) yes
Mo1 . C27 . H271 . 78.32 no
C28 . C27 . H271 . 120.2 no
Mo1 . C27 . H272 . 124.1 no
C28 . C27 . H272 . 119.9 no
H271 . C27 . H272 . 119.9 no
Mo1 . C28 . C27 . 72.95(17) yes
Mo1 . C28 . C29 . 73.99(19) yes
C27 . C28 . C29 . 115.8(3) yes
Mo1 . C28 . H281 . 122.6 no
C27 . C28 . H281 . 122.4 no
C29 . C28 . H281 . 121.8 no
Mo1 . C29 . C28 . 69.25(18) yes
Mo1 . C29 . H291 . 124.0 no
C28 . C29 . H291 . 120.4 no
Mo1 . C29 . H292 . 77.44 no
C28 . C29 . H292 . 119.9 no
H291 . C29 . H292 . 119.7 no
Mo1 . C30 . C31 . 70.90(18) yes
Mo1 . C30 . C35 . 76.2(2) yes
C31 . C30 . C35 . 121.0(3) yes
Mo1 . C30 . H301 . 125.2 no
C31 . C30 . H301 . 119.5 no
C35 . C30 . H301 . 119.5 no
Mo1 . C31 . C30 . 72.32(18) yes
Mo1 . C31 . C32 . 76.03(19) yes
C30 . C31 . C32 . 118.2(3) yes
Mo1 . C31 . H311 . 122.0 no
C30 . C31 . H311 . 121.0 no
C32 . C31 . H311 . 120.8 no
Mo1 . C32 . C31 . 69.00(18) yes
Mo1 . C32 . C33 . 70.19(18) yes
C31 . C32 . C33 . 121.1(3) yes
Mo1 . C32 . H321 . 135.8 no
C31 . C32 . H321 . 120.1 no
C33 . C32 . H321 . 118.8 no
Mo1 . C33 . C32 . 74.99(19) yes
Mo1 . C33 . C34 . 69.62(18) yes
C32 . C33 . C34 . 119.1(3) yes
Mo1 . C33 . H331 . 126.2 no
C32 . C33 . H331 . 120.2 no
C34 . C33 . H331 . 120.7 no
Mo1 . C34 . C33 . 73.50(19) yes
Mo1 . C34 . C35 . 77.76(19) yes
C33 . C34 . C35 . 120.0(3) yes
Mo1 . C34 . H341 . 119.8 no
C33 . C34 . H341 . 120.3 no
C35 . C34 . H341 . 119.7 no
Mo1 . C35 . C30 . 68.95(18) yes
Mo1 . C35 . C34 . 67.24(18) yes
C30 . C35 . C34 . 118.5(3) yes
Mo1 . C35 . C36 . 132.5(3) yes
C30 . C35 . C36 . 120.3(4) yes
C34 . C35 . C36 . 121.0(4) yes
C35 . C36 . H361 . 110.3 no
C35 . C36 . H362 . 109.7 no
H361 . C36 . H362 . 109.0 no
C35 . C36 . H363 . 110.0 no
H361 . C36 . H363 . 109.1 no
H362 . C36 . H363 . 108.7 no
C100 2_665 C100 . Cl1 . 43.0(6) yes
C100 2_665 C100 . Cl1 2_665 92.2(9) yes
Cl1 . C100 . Cl1 2_665 135.2(7) yes
C100 2_665 C100 . Cl2 . 67.3(8) yes
Cl1 . C100 . Cl2 . 109.9(5) yes
Cl1 2_665 C100 . Cl2 . 26.2(3) yes
C100 2_665 C100 . Cl2 2_665 71.0(7) yes
Cl1 . C100 . Cl2 2_665 28.8(2) yes
Cl1 2_665 C100 . Cl2 2_665 161.3(9) yes
Cl2 . C100 . Cl2 2_665 138.3(5) yes
C100 2_665 C100 . H1001 . 121.0 no
Cl1 . C100 . H1001 . 111.0 no
Cl1 2_665 C100 . H1001 . 90.4 no
Cl2 . C100 . H1001 . 109.8 no
Cl2 2_665 C100 . H1001 . 91.4 no
C100 2_665 C100 . H1002 . 130.3 no
Cl1 . C100 . H1002 . 110.0 no
Cl1 2_665 C100 . H1002 . 99.6 no
Cl2 . C100 . H1002 . 109.0 no
Cl2 2_665 C100 . H1002 . 97.7 no
H1001 . C100 . H1002 . 107.0 no
C100 . Cl1 . C100 2_665 44.8(7) yes
C100 . Cl1 . Cl2 2_665 73.0(5) yes
C100 2_665 Cl1 . Cl2 2_665 116.0(7) yes
C100 . Cl1 . H1001 2_665 72.0 no
C100 2_665 Cl1 . H1001 2_665 40.1 no
Cl2 2_665 Cl1 . H1001 2_665 140.5 no
C100 . Cl2 . C100 2_665 41.7(5) yes
C100 . Cl2 . Cl1 2_665 37.8(5) yes
C100 2_665 Cl2 . Cl1 2_665 78.2(5) yes
C100 . H1001 . Cl1 2_665 49.5 no

loop_
_geom_bond_atom_site_label_1
_geom_bond_site_symmetry_1
_geom_bond_atom_site_label_2
_geom_bond_site_symmetry_2
_geom_bond_distance
_geom_bond_publ_flag
Mo1 . O1 . 2.220(2) yes
Mo1 . P1 . 2.4603(7) yes
Mo1 . C27 . 2.248(3) yes
Mo1 . C28 . 2.201(3) yes
Mo1 . C29 . 2.263(3) yes
Mo1 . C30 . 2.295(3) yes
Mo1 . C31 . 2.276(3) yes
Mo1 . C32 . 2.366(3) yes
Mo1 . C33 . 2.304(3) yes
Mo1 . C34 . 2.253(3) yes
Mo1 . C35 . 2.388(3) yes
N1 . C1 . 1.346(4) yes
N1 . C3 . 1.451(4) yes
N1 . C9 . 1.455(4) yes
O1 . C1 . 1.253(4) yes
P1 . C2 . 1.845(3) yes
P1 . C15 . 1.817(3) yes
P1 . C21 . 1.830(3) yes
P2 . F1 . 1.576(3) yes
P2 . F2 . 1.593(2) yes
P2 . F3 . 1.567(3) yes
P2 . F4 . 1.580(3) yes
P2 . F5 . 1.563(3) yes
P2 . F6 . 1.587(2) yes
C1 . C2 . 1.501(4) yes
C2 . H21 . 0.999 no
C2 . H22 . 0.998 no
C3 . C4 . 1.370(5) yes
C3 . C8 . 1.383(5) yes
C4 . C5 . 1.407(5) yes
C4 . H41 . 1.006 no
C5 . C6 . 1.374(7) yes
C5 . H51 . 1.012 no
C6 . C7 . 1.375(7) yes
C6 . H61 . 1.007 no
C7 . C8 . 1.382(6) yes
C7 . H71 . 1.006 no
C8 . H81 . 1.006 no
C9 . C10 . 1.392(5) yes
C9 . C14 . 1.377(5) yes
C10 . C11 . 1.381(6) yes
C10 . H101 . 1.003 no
C11 . C12 . 1.394(7) yes
C11 . H111 . 0.999 no
C12 . C13 . 1.383(7) yes
C12 . H121 . 1.000 no
C13 . C14 . 1.399(5) yes
C13 . H131 . 1.006 no
C14 . H141 . 1.004 no
C15 . C16 . 1.403(4) yes
C15 . C20 . 1.402(5) yes
C16 . C17 . 1.383(5) yes
C16 . H161 . 1.007 no
C17 . C18 . 1.395(6) yes
C17 . H171 . 1.009 no
C18 . C19 . 1.379(6) yes
C18 . H181 . 1.002 no
C19 . C20 . 1.383(5) yes
C19 . H191 . 1.008 no
C20 . H201 . 1.005 no
C21 . C22 . 1.387(4) yes
C21 . C26 . 1.400(4) yes
C22 . C23 . 1.396(5) yes
C22 . H221 . 1.007 no
C23 . C24 . 1.379(6) yes
C23 . H231 . 1.002 no
C24 . C25 . 1.382(6) yes
C24 . H241 . 1.003 no
C25 . C26 . 1.393(4) yes
C25 . H251 . 0.995 no
C26 . H261 . 1.003 no
C27 . C28 . 1.435(5) yes
C27 . H271 . 0.998 no
C27 . H272 . 1.003 no
C28 . C29 . 1.409(5) yes
C28 . H281 . 1.002 no
C29 . H291 . 0.999 no
C29 . H292 . 1.004 no
C30 . C31 . 1.442(5) yes
C30 . C35 . 1.406(5) yes
C30 . H301 . 1.006 no
C31 . C32 . 1.397(5) yes
C31 . H311 . 1.013 no
C32 . C33 . 1.399(5) yes
C32 . H321 . 1.003 no
C33 . C34 . 1.442(5) yes
C33 . H331 . 1.008 no
C34 . C35 . 1.401(5) yes
C34 . H341 . 1.003 no
C35 . C36 . 1.506(5) yes
C36 . H361 . 1.000 no
C36 . H362 . 1.006 no
C36 . H363 . 1.004 no
C100 . C100 2_665 1.226(17) yes
C100 . Cl1 . 1.740(8) yes
C100 . Cl1 2_665 1.189(9) yes
C100 . Cl2 . 1.742(8) yes
C100 . Cl2 2_665 1.70(1) yes
C100 . H1001 . 1.01 no
C100 . H1002 . 1.025 no
Cl1 . Cl2 2_665 0.856(5) yes
Cl1 . H1001 2_665 1.563 no
